data_2235150
loop_
_publ_author_name
'Sun, Na-Bo'
'Rao, Guo-Wu'
'Shen, Qun'

_publ_section_title
;
 <i>N</i>^1^,<i>N</i>^4^,3,6-Tetramethyl-1,2,4,5-tetrazine-1,4-dicarboxamide
;
_journal_coeditor_code LH5475
_journal_issue 6
_journal_name_full 'Acta Crystallographica Section E'
_journal_page_first o1841
_journal_page_last o1842
_journal_paper_doi 10.1107/S1600536812022519
_journal_volume 68
_journal_year 2012
_chemical_formula_iupac 'C8 H14 N6 O2'
_chemical_formula_moiety 'C8 H14 N6 O2'
_chemical_formula_sum 'C8 H14 N6 O2'
_chemical_formula_weight 226.25
_chemical_name_systematic
;
<i>N</i>^1^,<i>N</i>^4^,3,6-Tetramethyl-1,2,4,5-tetrazine-1,4-dicarboxamide
;
_space_group_IT_number 2
_symmetry_cell_setting triclinic
_symmetry_space_group_name_Hall '-P 1'
_symmetry_space_group_name_H-M 'P -1'
_atom_sites_solution_hydrogens geom
_atom_sites_solution_primary direct
_atom_sites_solution_secondary difmap
_audit_creation_method SHELXL-97
_cell_angle_alpha 118.386(2)
_cell_angle_beta 101.701(3)
_cell_angle_gamma 99.494(3)
_cell_formula_units_Z 4
_cell_length_a 9.0002(17)
_cell_length_b 12.045(2)
_cell_length_c 12.357(2)
_cell_measurement_reflns_used 2161
_cell_measurement_temperature 298(2)
_cell_measurement_theta_max 25.964
_cell_measurement_theta_min 2.426
_cell_volume 1099.6(3)
_computing_cell_refinement 'SAINT (Bruker, 1997)'
_computing_data_collection 'SMART (Bruker, 1997)'
_computing_data_reduction 'SAINT (Bruker, 1997)'
_computing_molecular_graphics 'ORTEP-3 for Windows (Farrugia, 1997) and PLATON (Spek, 2009)'
_computing_publication_material 'WinGX (Farrugia, 1999)'
_computing_structure_refinement 'SHELXL97 (Sheldrick, 2008)'
_computing_structure_solution 'SHELXS97 (Sheldrick, 2008)'
_diffrn_ambient_temperature 298(2)
_diffrn_measured_fraction_theta_full 0.984
_diffrn_measured_fraction_theta_max 0.984
_diffrn_measurement_device_type 'Bruker SMART CCD'
_diffrn_measurement_method '\f and \w scans'
_diffrn_radiation_monochromator graphite
_diffrn_radiation_source 'fine-focus sealed tube'
_diffrn_radiation_type MoK\a
_diffrn_radiation_wavelength 0.71073
_diffrn_reflns_av_R_equivalents 0.0177
_diffrn_reflns_av_sigmaI/netI 0.0371
_diffrn_reflns_limit_h_max 10
_diffrn_reflns_limit_h_min -10
_diffrn_reflns_limit_k_max 11
_diffrn_reflns_limit_k_min -14
_diffrn_reflns_limit_l_max 14
_diffrn_reflns_limit_l_min -11
_diffrn_reflns_number 5571
_diffrn_reflns_theta_full 25.00
_diffrn_reflns_theta_max 25.00
_diffrn_reflns_theta_min 1.94
_exptl_absorpt_coefficient_mu 0.103
_exptl_absorpt_correction_T_max 0.9852
_exptl_absorpt_correction_T_min 0.9663
_exptl_absorpt_correction_type multi-scan
_exptl_absorpt_process_details '(SADABS; Bruker, 1997)'
_exptl_crystal_colour colourless
_exptl_crystal_density_diffrn 1.367
_exptl_crystal_density_method 'not measured'
_exptl_crystal_description block
_exptl_crystal_F_000 480
_exptl_crystal_size_max 0.34
_exptl_crystal_size_mid 0.30
_exptl_crystal_size_min 0.15
_refine_diff_density_max 0.166
_refine_diff_density_min -0.187
_refine_ls_extinction_coef 0.028(2)
_refine_ls_extinction_expression Fc^*^=kFc[1+0.001xFc^2^\l^3^/sin(2\q)]^-1/4^
_refine_ls_extinction_method 'SHELXL97 (Sheldrick, 2008)'
_refine_ls_goodness_of_fit_ref 1.059
_refine_ls_hydrogen_treatment constr
_refine_ls_matrix_type full
_refine_ls_number_parameters 298
_refine_ls_number_reflns 3809
_refine_ls_number_restraints 0
_refine_ls_restrained_S_all 1.059
_refine_ls_R_factor_all 0.0534
_refine_ls_R_factor_gt 0.0442
_refine_ls_shift/su_max 0.000
_refine_ls_shift/su_mean 0.000
_refine_ls_structure_factor_coef Fsqd
_refine_ls_weighting_details 'calc w=1/[\s^2^(Fo^2^)+(0.0511P)^2^+0.2386P] where P=(Fo^2^+2Fc^2^)/3'
_refine_ls_weighting_scheme calc
_refine_ls_wR_factor_gt 0.1102
_refine_ls_wR_factor_ref 0.1154
_reflns_number_gt 3178
_reflns_number_total 3809
_reflns_threshold_expression I>2\s(I)
_cod_data_source_file lh5475.cif
_cod_data_source_block I
_cod_original_cell_volume 1099.6(4)
_cod_database_code 2235150
_cod_database_fobs_code 2235150

loop_
_symmetry_equiv_pos_as_xyz
'x, y, z'
'-x, -y, -z'

loop_
_atom_site_type_symbol
_atom_site_label
_atom_site_fract_x
_atom_site_fract_y
_atom_site_fract_z
_atom_site_U_iso_or_equiv
_atom_site_adp_type
_atom_site_calc_flag
_atom_site_refinement_flags
_atom_site_occupancy
_atom_site_symmetry_multiplicity
O O2 0.65578(15) 1.05745(12) 0.47718(12) 0.0481(3) Uani d . 1 1
O O4 0.89425(15) 0.52517(12) 0.38657(12) 0.0485(3) Uani d . 1 1
O O3 1.24324(16) 0.92428(15) 1.04950(13) 0.0591(4) Uani d . 1 1
O O1 0.31715(16) 0.38004(14) 0.09001(15) 0.0624(4) Uani d . 1 1
N N11 1.11229(17) 0.83375(14) 0.67258(14) 0.0413(4) Uani d . 1 1
N N5 0.42071(17) 0.76464(15) 0.18158(14) 0.0428(4) Uani d . 1 1
N N8 0.90988(17) 0.73177(15) 0.76534(14) 0.0441(4) Uani d . 1 1
N N1 0.48121(17) 0.59229(14) 0.19776(14) 0.0427(4) Uani d . 1 1
N N4 0.54445(17) 0.84531(14) 0.30278(14) 0.0408(4) Uani d . 1 1
N N2 0.64314(17) 0.67031(15) 0.26959(15) 0.0456(4) Uani d . 1 1
N N10 0.99591(17) 0.70658(13) 0.59312(13) 0.0401(4) Uani d . 1 1
N N7 1.06880(17) 0.81490(15) 0.84255(14) 0.0424(4) Uani d . 1 1
C C5 0.5569(2) 0.98150(17) 0.36969(17) 0.0389(4) Uani d . 1 1
C C9 0.8816(2) 0.67574(17) 0.64282(17) 0.0389(4) Uani d . 1 1
N N12 1.10612(19) 0.69002(15) 0.43553(14) 0.0459(4) Uani d . 1 1
H H12 1.1731 0.7660 0.4950 0.055 Uiso calc R 1 1
C C12 1.1485(2) 0.88147(16) 0.79504(16) 0.0378(4) Uani d . 1 1
N N3 0.57057(19) 0.42708(15) 0.20694(15) 0.0479(4) Uani d . 1 1
H H3 0.6588 0.4886 0.2591 0.058 Uiso calc R 1 1
C C4 0.4495(2) 0.45756(18) 0.15889(17) 0.0432(4) Uani d . 1 1
N N6 0.45245(19) 1.01525(15) 0.30820(15) 0.0470(4) Uani d . 1 1
H H6 0.3919 0.9577 0.2297 0.056 Uiso calc R 1 1
N N9 0.99787(19) 0.79818(17) 1.00444(15) 0.0511(4) Uani d . 1 1
H H9 0.9073 0.7470 0.9458 0.061 Uiso calc R 1 1
C C14 0.9928(2) 0.63353(17) 0.46360(16) 0.0379(4) Uani d . 1 1
C C3 0.6682(2) 0.79506(18) 0.32349(17) 0.0408(4) Uani d . 1 1
C C13 1.1104(2) 0.85187(18) 0.97372(17) 0.0425(4) Uani d . 1 1
C C6 0.3891(2) 0.64048(18) 0.13459(17) 0.0394(4) Uani d . 1 1
C C10 0.7187(2) 0.5826(2) 0.55809(19) 0.0531(5) Uani d . 1 1
H H10A 0.6737 0.6075 0.4987 0.080 Uiso calc R 1 1
H H10B 0.6527 0.5861 0.6110 0.080 Uiso calc R 1 1
H H10C 0.7249 0.4941 0.5100 0.080 Uiso calc R 1 1
C C11 1.2743(2) 1.01175(18) 0.88275(18) 0.0505(5) Uani d . 1 1
H H11A 1.2369 1.0699 0.9493 0.076 Uiso calc R 1 1
H H11B 1.2985 1.0501 0.8334 0.076 Uiso calc R 1 1
H H11C 1.3685 0.9993 0.9221 0.076 Uiso calc R 1 1
C C1 0.8344(2) 0.88257(19) 0.4028(2) 0.0555(5) Uani d . 1 1
H H1A 0.8627 0.9432 0.3753 0.083 Uiso calc R 1 1
H H1B 0.9055 0.8296 0.3914 0.083 Uiso calc R 1 1
H H1C 0.8422 0.9314 0.4929 0.083 Uiso calc R 1 1
C C2 0.2535(2) 0.5519(2) 0.01109(18) 0.0531(5) Uani d . 1 1
H H2A 0.2876 0.4846 -0.0507 0.080 Uiso calc R 1 1
H H2B 0.2182 0.6029 -0.0235 0.080 Uiso calc R 1 1
H H2C 0.1676 0.5110 0.0279 0.080 Uiso calc R 1 1
C C15 1.0255(3) 0.8246(2) 1.13515(19) 0.0585(6) Uani d . 1 1
H H15A 0.9317 0.7778 1.1395 0.088 Uiso calc R 1 1
H H15B 1.0496 0.9179 1.1949 0.088 Uiso calc R 1 1
H H15C 1.1133 0.7955 1.1578 0.088 Uiso calc R 1 1
C C7 0.5575(3) 0.29262(19) 0.1735(2) 0.0622(6) Uani d . 1 1
H H7A 0.6410 0.2931 0.2361 0.093 Uiso calc R 1 1
H H7B 0.5669 0.2428 0.0886 0.093 Uiso calc R 1 1
H H7C 0.4561 0.2527 0.1736 0.093 Uiso calc R 1 1
C C8 0.4394(3) 1.1471(2) 0.3715(2) 0.0615(6) Uani d . 1 1
H H8A 0.3507 1.1515 0.3172 0.092 Uiso calc R 1 1
H H8B 0.5354 1.2086 0.3867 0.092 Uiso calc R 1 1
H H8C 0.4235 1.1694 0.4530 0.092 Uiso calc R 1 1
C C16 1.1183(3) 0.6249(2) 0.30563(19) 0.0606(6) Uani d . 1 1
H H16A 1.2061 0.6797 0.3028 0.091 Uiso calc R 1 1
H H16B 1.0215 0.6108 0.2444 0.091 Uiso calc R 1 1
H H16C 1.1354 0.5413 0.2838 0.091 Uiso calc R 1 1

loop_
_atom_site_aniso_label
_atom_site_aniso_U_11
_atom_site_aniso_U_22
_atom_site_aniso_U_33
_atom_site_aniso_U_12
_atom_site_aniso_U_13
_atom_site_aniso_U_23
O2 0.0450(7) 0.0421(7) 0.0381(7) 0.0013(6) 0.0023(6) 0.0150(6)
O4 0.0481(8) 0.0373(7) 0.0384(7) 0.0026(6) 0.0046(6) 0.0109(6)
O3 0.0435(8) 0.0760(10) 0.0429(8) -0.0041(7) -0.0020(6) 0.0335(8)
O1 0.0390(8) 0.0510(8) 0.0730(10) -0.0083(7) -0.0028(7) 0.0297(8)
N11 0.0412(9) 0.0335(8) 0.0358(8) 0.0004(6) 0.0062(7) 0.0142(7)
N5 0.0354(8) 0.0437(9) 0.0340(8) 0.0057(7) 0.0019(7) 0.0148(7)
N8 0.0333(8) 0.0458(9) 0.0382(9) 0.0007(7) 0.0040(7) 0.0176(7)
N1 0.0308(8) 0.0387(8) 0.0433(9) 0.0011(6) 0.0026(7) 0.0170(7)
N4 0.0337(8) 0.0375(8) 0.0354(8) 0.0039(6) 0.0007(6) 0.0139(7)
N2 0.0311(8) 0.0403(9) 0.0478(9) 0.0012(7) -0.0003(7) 0.0183(7)
N10 0.0405(8) 0.0330(8) 0.0312(8) -0.0004(6) 0.0054(6) 0.0114(6)
N7 0.0351(8) 0.0463(9) 0.0337(8) 0.0013(7) 0.0041(6) 0.0184(7)
C5 0.0347(9) 0.0410(10) 0.0344(10) 0.0026(8) 0.0086(8) 0.0189(8)
C9 0.0371(10) 0.0357(9) 0.0355(10) 0.0080(8) 0.0059(8) 0.0157(8)
N12 0.0478(9) 0.0414(8) 0.0337(8) 0.0040(7) 0.0104(7) 0.0130(7)
C12 0.0356(9) 0.0359(9) 0.0345(10) 0.0071(7) 0.0074(8) 0.0157(8)
N3 0.0419(9) 0.0375(8) 0.0465(9) 0.0002(7) -0.0005(7) 0.0184(7)
C4 0.0376(10) 0.0399(10) 0.0386(10) -0.0003(8) 0.0084(8) 0.0162(8)
N6 0.0510(10) 0.0433(9) 0.0371(8) 0.0113(7) 0.0055(7) 0.0184(7)
N9 0.0410(9) 0.0636(11) 0.0379(9) 0.0014(8) 0.0068(7) 0.0257(8)
C14 0.0378(10) 0.0345(9) 0.0340(9) 0.0101(8) 0.0042(8) 0.0158(8)
C3 0.0355(10) 0.0417(10) 0.0388(10) 0.0050(8) 0.0065(8) 0.0206(8)
C13 0.0381(10) 0.0469(11) 0.0361(10) 0.0085(8) 0.0051(8) 0.0211(9)
C6 0.0315(9) 0.0438(10) 0.0340(9) 0.0060(8) 0.0092(7) 0.0162(8)
C10 0.0392(11) 0.0532(12) 0.0458(11) 0.0014(9) 0.0072(9) 0.0170(10)
C11 0.0526(12) 0.0416(10) 0.0386(10) -0.0013(9) 0.0072(9) 0.0152(9)
C1 0.0326(10) 0.0471(11) 0.0675(14) 0.0022(9) -0.0023(9) 0.0262(10)
C2 0.0467(12) 0.0517(12) 0.0385(11) 0.0049(9) 0.0006(9) 0.0155(9)
C15 0.0535(13) 0.0769(15) 0.0432(11) 0.0097(11) 0.0124(10) 0.0345(11)
C7 0.0627(14) 0.0434(11) 0.0638(14) 0.0043(10) 0.0048(11) 0.0257(11)
C8 0.0726(15) 0.0491(12) 0.0582(13) 0.0209(11) 0.0138(12) 0.0271(11)
C16 0.0711(15) 0.0603(13) 0.0410(11) 0.0120(11) 0.0205(11) 0.0215(10)

loop_
_atom_type_symbol
_atom_type_description
_atom_type_scat_dispersion_real
_atom_type_scat_dispersion_imag
_atom_type_scat_source
C C 0.0033 0.0016 'International Tables Vol C Tables 4.2.6.8 and 6.1.1.4'
H H 0.0000 0.0000 'International Tables Vol C Tables 4.2.6.8 and 6.1.1.4'
N N 0.0061 0.0033 'International Tables Vol C Tables 4.2.6.8 and 6.1.1.4'
O O 0.0106 0.0060 'International Tables Vol C Tables 4.2.6.8 and 6.1.1.4'

loop_
_geom_angle_atom_site_label_1
_geom_angle_atom_site_label_2
_geom_angle_atom_site_label_3
_geom_angle
C12 N11 N10 114.96(14)
C6 N5 N4 115.19(15)
C9 N8 N7 115.02(15)
C6 N1 C4 124.52(15)
C6 N1 N2 116.29(14)
C4 N1 N2 114.69(14)
C3 N4 C5 124.12(14)
C3 N4 N5 116.73(14)
C5 N4 N5 115.63(14)
C3 N2 N1 114.98(15)
C9 N10 C14 125.66(14)
C9 N10 N11 117.72(13)
C14 N10 N11 115.71(14)
C12 N7 C13 124.70(15)
C12 N7 N8 117.36(14)
C13 N7 N8 114.98(14)
O2 C5 N6 124.99(17)
O2 C5 N4 120.13(16)
N6 C5 N4 114.86(15)
N8 C9 N10 120.67(16)
N8 C9 C10 116.79(17)
N10 C9 C10 122.46(16)
C14 N12 C16 120.73(16)
C14 N12 H12 119.6
C16 N12 H12 119.6
N11 C12 N7 120.50(15)
N11 C12 C11 117.34(16)
N7 C12 C11 122.13(15)
C4 N3 C7 121.39(16)
C4 N3 H3 119.3
C7 N3 H3 119.3
O1 C4 N3 124.76(18)
O1 C4 N1 120.22(17)
N3 C4 N1 114.97(15)
C5 N6 C8 120.58(16)
C5 N6 H6 119.7
C8 N6 H6 119.7
C13 N9 C15 120.93(16)
C13 N9 H9 119.5
C15 N9 H9 119.5
O4 C14 N12 124.41(16)
O4 C14 N10 120.80(16)
N12 C14 N10 114.76(15)
N2 C3 N4 120.34(16)
N2 C3 C1 117.75(17)
N4 C3 C1 121.85(16)
O3 C13 N9 124.37(17)
O3 C13 N7 120.74(17)
N9 C13 N7 114.83(16)
N5 C6 N1 120.09(15)
N5 C6 C2 117.15(17)
N1 C6 C2 122.75(16)
C9 C10 H10A 109.5
C9 C10 H10B 109.5
H10A C10 H10B 109.5
C9 C10 H10C 109.5
H10A C10 H10C 109.5
H10B C10 H10C 109.5
C12 C11 H11A 109.5
C12 C11 H11B 109.5
H11A C11 H11B 109.5
C12 C11 H11C 109.5
H11A C11 H11C 109.5
H11B C11 H11C 109.5
C3 C1 H1A 109.5
C3 C1 H1B 109.5
H1A C1 H1B 109.5
C3 C1 H1C 109.5
H1A C1 H1C 109.5
H1B C1 H1C 109.5
C6 C2 H2A 109.5
C6 C2 H2B 109.5
H2A C2 H2B 109.5
C6 C2 H2C 109.5
H2A C2 H2C 109.5
H2B C2 H2C 109.5
N9 C15 H15A 109.5
N9 C15 H15B 109.5
H15A C15 H15B 109.5
N9 C15 H15C 109.5
H15A C15 H15C 109.5
H15B C15 H15C 109.5
N3 C7 H7A 109.5
N3 C7 H7B 109.5
H7A C7 H7B 109.5
N3 C7 H7C 109.5
H7A C7 H7C 109.5
H7B C7 H7C 109.5
N6 C8 H8A 109.5
N6 C8 H8B 109.5
H8A C8 H8B 109.5
N6 C8 H8C 109.5
H8A C8 H8C 109.5
H8B C8 H8C 109.5
N12 C16 H16A 109.5
N12 C16 H16B 109.5
H16A C16 H16B 109.5
N12 C16 H16C 109.5
H16A C16 H16C 109.5
H16B C16 H16C 109.5

loop_
_geom_bond_atom_site_label_1
_geom_bond_atom_site_label_2
_geom_bond_distance
O2 C5 1.221(2)
O4 C14 1.221(2)
O3 C13 1.221(2)
O1 C4 1.217(2)
N11 C12 1.280(2)
N11 N10 1.4251(19)
N5 C6 1.274(2)
N5 N4 1.418(2)
N8 C9 1.276(2)
N8 N7 1.423(2)
N1 C6 1.400(2)
N1 C4 1.413(2)
N1 N2 1.423(2)
N4 C3 1.388(2)
N4 C5 1.414(2)
N2 C3 1.276(2)
N10 C9 1.386(2)
N10 C14 1.404(2)
N7 C12 1.390(2)
N7 C13 1.406(2)
C5 N6 1.325(2)
C9 C10 1.491(2)
N12 C14 1.328(2)
N12 C16 1.451(2)
N12 H12 0.8600
C12 C11 1.489(2)
N3 C4 1.323(2)
N3 C7 1.445(2)
N3 H3 0.8600
N6 C8 1.437(3)
N6 H6 0.8600
N9 C13 1.327(2)
N9 C15 1.447(2)
N9 H9 0.8600
C3 C1 1.487(2)
C6 C2 1.491(2)
C10 H10A 0.9600
C10 H10B 0.9600
C10 H10C 0.9600
C11 H11A 0.9600
C11 H11B 0.9600
C11 H11C 0.9600
C1 H1A 0.9600
C1 H1B 0.9600
C1 H1C 0.9600
C2 H2A 0.9600
C2 H2B 0.9600
C2 H2C 0.9600
C15 H15A 0.9600
C15 H15B 0.9600
C15 H15C 0.9600
C7 H7A 0.9600
C7 H7B 0.9600
C7 H7C 0.9600
C8 H8A 0.9600
C8 H8B 0.9600
C8 H8C 0.9600
C16 H16A 0.9600
C16 H16B 0.9600
C16 H16C 0.9600

loop_
_geom_hbond_atom_site_label_D
_geom_hbond_atom_site_label_H
_geom_hbond_atom_site_label_A
_geom_hbond_site_symmetry_A
_geom_hbond_distance_DH
_geom_hbond_distance_HA
_geom_hbond_distance_DA
_geom_hbond_angle_DHA
N3 H3 N2 . 0.86 2.16 2.572(2) 108
N6 H6 N5 . 0.86 2.19 2.586(2) 108
N9 H9 N8 . 0.86 2.15 2.567(2) 109
N12 H12 N11 . 0.86 2.17 2.581(2) 109
N3 H3 O4 . 0.86 2.20 2.925(2) 142
N6 H6 O3 1_454 0.86 2.16 2.918(2) 146
N9 H9 O1 2_666 0.86 2.14 2.877(3) 143
N12 H12 O2 2_776 0.86 2.24 2.967(3) 142

loop_
_geom_torsion_atom_site_label_1
_geom_torsion_atom_site_label_2
_geom_torsion_atom_site_label_3
_geom_torsion_atom_site_label_4
_geom_torsion
C6 N5 N4 C3 33.9(2)
C6 N5 N4 C5 -166.36(15)
C6 N1 N2 C3 33.9(2)
C4 N1 N2 C3 -168.75(16)
C12 N11 N10 C9 31.0(2)
C12 N11 N10 C14 -159.33(16)
C9 N8 N7 C12 32.6(2)
C9 N8 N7 C13 -165.91(16)
C3 N4 C5 O2 -25.0(3)
N5 N4 C5 O2 176.99(15)
C3 N4 C5 N6 156.80(16)
N5 N4 C5 N6 -1.2(2)
N7 N8 C9 N10 -6.1(2)
N7 N8 C9 C10 177.08(15)
C14 N10 C9 N8 165.74(17)
N11 N10 C9 N8 -25.7(2)
C14 N10 C9 C10 -17.6(3)
N11 N10 C9 C10 150.96(17)
N10 N11 C12 N7 -4.4(2)
N10 N11 C12 C11 177.61(16)
C13 N7 C12 N11 173.17(17)
N8 N7 C12 N11 -27.3(2)
C13 N7 C12 C11 -8.9(3)
N8 N7 C12 C11 150.58(17)
C7 N3 C4 O1 4.1(3)
C7 N3 C4 N1 -178.51(17)
C6 N1 C4 O1 -20.2(3)
N2 N1 C4 O1 -175.36(16)
C6 N1 C4 N3 162.35(16)
N2 N1 C4 N3 7.1(2)
O2 C5 N6 C8 -5.5(3)
N4 C5 N6 C8 172.64(16)
C16 N12 C14 O4 1.3(3)
C16 N12 C14 N10 179.32(17)
C9 N10 C14 O4 -8.9(3)
N11 N10 C14 O4 -177.71(15)
C9 N10 C14 N12 172.96(16)
N11 N10 C14 N12 4.2(2)
N1 N2 C3 N4 -4.4(2)
N1 N2 C3 C1 178.52(17)
C5 N4 C3 N2 172.45(16)
N5 N4 C3 N2 -29.7(2)
C5 N4 C3 C1 -10.6(3)
N5 N4 C3 C1 147.23(18)
C15 N9 C13 O3 1.0(3)
C15 N9 C13 N7 178.38(17)
C12 N7 C13 O3 -19.3(3)
N8 N7 C13 O3 -179.19(17)
C12 N7 C13 N9 163.24(17)
N8 N7 C13 N9 3.3(2)
N4 N5 C6 N1 -4.2(2)
N4 N5 C6 C2 176.52(15)
C4 N1 C6 N5 175.41(16)
N2 N1 C6 N5 -29.7(2)
C4 N1 C6 C2 -5.3(3)
N2 N1 C6 C2 149.51(17)

loop_
_cod_related_entry_id
_cod_related_entry_database
_cod_related_entry_code
1 ChemSpider 30657799
